data_2204889
loop_
_publ_author_name
'Packianathan Thomas Muthiah'
'Madhukar Hemamalini'
'Ray J. Butcher'

_publ_section_title
;
 <i>catena</i>-Poly[[[diaquacadmium(II)]-di-\m-thiocyanato]
 bis(2-amino-4,6-dimethylpyrimidine)]
;
_journal_issue 1
_journal_name_full 'Acta Crystallographica Section E'
_journal_page_first m63
_journal_page_last m65
_journal_paper_doi 10.1107/S1600536804031721
_journal_volume 61
_journal_year 2005
_chemical_formula_iupac '[Cd (N C S)2 (H2 O1)2], 2C6 H9 N3'
_chemical_formula_moiety 'C2 H4 Cd N2 O2 S2, 2(C6 H9 N3)'
_chemical_formula_sum 'C14 H22 Cd N8 O2 S2'
_chemical_formula_weight 510.92
_chemical_name_common (2-amino-4,6-dimethylpyrimidine)(cadmium(II)thiocyante)
_chemical_name_systematic
;
catena-Poly[[[diaquacadmium(II)]-di-\m-thiocyanato]
bis(2-amino-4,6-dimethylpyrimidine)]
;
_space_group_IT_number 2
_symmetry_cell_setting triclinic
_symmetry_space_group_name_Hall '-P 1'
_symmetry_space_group_name_H-M 'P -1'
_atom_sites_solution_hydrogens geom
_atom_sites_solution_primary direct
_atom_sites_solution_secondary difmap
_audit_creation_method SHELXL-97
_cell_angle_alpha 117.4420(10)
_cell_angle_beta 101.6770(8)
_cell_angle_gamma 92.9510(10)
_cell_formula_units_Z 1
_cell_length_a 5.7221(4)
_cell_length_b 10.3906(8)
_cell_length_c 10.4865(8)
_cell_measurement_reflns_used 4215
_cell_measurement_temperature 293(2)
_cell_measurement_theta_max 28.29
_cell_measurement_theta_min 2.26
_cell_volume 534.31(7)
_computing_cell_refinement 'SMART '
_computing_data_collection 'SMART (Bruker, 2001)'
_computing_data_reduction 'SHELXTL (Bruker, 2001)'
_computing_molecular_graphics 'PLATON (Spek, 1997)'
_computing_publication_material PLATON
_computing_structure_refinement 'SHELXL97 (Sheldrick, 1997)'
_computing_structure_solution 'SHELXS97 (Sheldrick, 1997)'
_diffrn_ambient_temperature 293(2)
_diffrn_measured_fraction_theta_full 0.964
_diffrn_measured_fraction_theta_max 0.964
_diffrn_measurement_device_type 'Bruker SMART CCD'
_diffrn_measurement_method \w
_diffrn_radiation_monochromator graphite
_diffrn_radiation_source 'fine-focus sealed tube'
_diffrn_radiation_type MoK\a
_diffrn_radiation_wavelength 0.71073
_diffrn_reflns_av_R_equivalents 0.0447
_diffrn_reflns_av_sigmaI/netI 0.0377
_diffrn_reflns_limit_h_max 7
_diffrn_reflns_limit_h_min -7
_diffrn_reflns_limit_k_max 13
_diffrn_reflns_limit_k_min -12
_diffrn_reflns_limit_l_max 13
_diffrn_reflns_limit_l_min -13
_diffrn_reflns_number 4215
_diffrn_reflns_theta_full 28.29
_diffrn_reflns_theta_max 28.29
_diffrn_reflns_theta_min 2.26
_diffrn_standards_decay_% 0
_exptl_absorpt_coefficient_mu 1.243
_exptl_absorpt_correction_T_max 0.830
_exptl_absorpt_correction_T_min 0.447
_exptl_absorpt_correction_type multi-scan
_exptl_absorpt_process_details '(SADABS; Bruker, 2001)'
_exptl_crystal_colour colourless
_exptl_crystal_density_diffrn 1.588
_exptl_crystal_density_method 'not measured'
_exptl_crystal_description plate
_exptl_crystal_F_000 258
_exptl_crystal_size_max 0.48
_exptl_crystal_size_mid 0.48
_exptl_crystal_size_min 0.15
_refine_diff_density_max 0.899
_refine_diff_density_min -1.009
_refine_ls_extinction_coef 0.018(5)
_refine_ls_extinction_expression Fc^*^=kFc[1+0.001xFc^2^\l^3^/sin(2\q)]^-1/4^
_refine_ls_extinction_method SHELXL97
_refine_ls_goodness_of_fit_ref 1.061
_refine_ls_hydrogen_treatment constr
_refine_ls_matrix_type full
_refine_ls_number_parameters 128
_refine_ls_number_reflns 2560
_refine_ls_number_restraints 3
_refine_ls_restrained_S_all 1.062
_refine_ls_R_factor_all 0.0342
_refine_ls_R_factor_gt 0.0326
_refine_ls_shift/su_max 0.000
_refine_ls_shift/su_mean 0.000
_refine_ls_structure_factor_coef Fsqd
_refine_ls_weighting_details 'calc w = 1/[\s^2^(Fo^2^)+(0.0505P)^2^+0.1483P] where P = (Fo^2^+2Fc^2^)/3'
_refine_ls_weighting_scheme calc
_refine_ls_wR_factor_gt 0.0853
_refine_ls_wR_factor_ref 0.0863
_reflns_number_gt 2460
_reflns_number_total 2560
_reflns_threshold_expression I>2\s(I)
_cod_data_source_file hb6125.cif
_cod_data_source_block I
_cod_depositor_comments
;
The following automatic conversions were performed:
'_symmetry_cell_setting' value 'Triclinic' changed to 'triclinic'
according to '/home/saulius/struct/CIF-dictionaries/cif_core.dic'
dictionary named 'cif_core.dic' version 2.4.1 from 2010-06-29.

Automatic conversion script
Id: cif_fix_enum 1527 2010-12-29 10:47:43Z saulius 

The following automatic conversions were performed:

'_symmetry_cell_setting' value 'Triclinic' changed to 'triclinic'
according to /home/saulius/struct/CIF-dictionaries/cif_core.dic
dictionary named 'cif_core.dic' version 2.4.1 from 2010-06-29.

Automatic conversion script
Id: cif_fix_values 1715 2011-07-08 13:25:40Z adriana 
;
_cod_database_code 2204889
_cod_database_fobs_code 2204889

loop_
_symmetry_equiv_pos_as_xyz
'x, y, z'
'-x, -y, -z'

loop_
_atom_site_label
_atom_site_fract_x
_atom_site_fract_y
_atom_site_fract_z
_atom_site_U_iso_or_equiv
_atom_site_adp_type
_atom_site_calc_flag
_atom_site_refinement_flags
_atom_site_occupancy
_atom_site_disorder_assembly
_atom_site_disorder_group
_atom_site_type_symbol
Cd1 1.0000 0.0000 0.0000 0.04386(13) Uani d S 1 . . Cd
S1 0.27519(14) 0.23270(9) 0.02444(13) 0.0705(3) Uani d . 1 . . S
O1 1.1885(5) 0.0564(3) 0.2381(3) 0.0765(7) Uani d D 1 . . O
H11 1.1337 0.1147 0.3197 0.092 Uiso d RD 1 . . H
H12 1.3193 0.0230 0.2714 0.092 Uiso d RD 1 . . H
N4 0.7244(4) 0.1509(3) 0.0791(3) 0.0595(6) Uani d . 1 . . N
N2 0.6972(6) -0.0025(3) 0.3668(3) 0.0730(9) Uani d . 1 . . N
H2A 0.5792 -0.0529 0.3721 0.088 Uiso d R 1 . . H
H2B 0.7487 -0.0369 0.2877 0.088 Uiso d R 1 . . H
N3 0.9817(5) 0.2074(3) 0.4676(3) 0.0509(5) Uani d . 1 . . N
N1 0.7122(4) 0.1776(3) 0.6024(3) 0.0489(5) Uani d . 1 . . N
C7 0.5394(5) 0.1840(3) 0.0578(3) 0.0462(6) Uani d . 1 . . C
C1 0.8022(5) 0.1316(3) 0.4834(3) 0.0496(6) Uani d . 1 . . C
C2 1.0740(5) 0.3421(3) 0.5800(3) 0.0499(6) Uani d . 1 . . C
C6 1.2701(6) 0.4275(4) 0.5596(4) 0.0668(8) Uani d . 1 . . C
H6A 1.2260 0.4155 0.4609 0.100 Uiso d R 1 . . H
H6B 1.4192 0.3917 0.5740 0.100 Uiso d R 1 . . H
H6C 1.2903 0.5298 0.6307 0.100 Uiso d R 1 . . H
C3 0.9921(6) 0.3987(3) 0.7071(3) 0.0540(6) Uani d . 1 . . C
H3 1.0569 0.4928 0.7851 0.065 Uiso d R 1 . . H
C4 0.8102(5) 0.3113(3) 0.7154(3) 0.0469(5) Uani d . 1 . . C
C5 0.7139(7) 0.3601(3) 0.8499(3) 0.0599(7) Uani d . 1 . . C
H5A 0.5451 0.3652 0.8240 0.090 Uiso d PR 0.62(8) A 1 H
H5B 0.8006 0.4554 0.9254 0.090 Uiso d PR 0.62(8) A 1 H
H5C 0.7341 0.2910 0.8865 0.090 Uiso d PR 0.62(8) A 1 H
H5D 0.8268 0.3516 0.9258 0.090 Uiso d PR 0.38(8) A 2 H
H5E 0.5617 0.2993 0.8243 0.090 Uiso d PR 0.38(8) A 2 H
H5F 0.6912 0.4607 0.8859 0.090 Uiso d PR 0.38(8) A 2 H

loop_
_atom_site_aniso_label
_atom_site_aniso_U_11
_atom_site_aniso_U_22
_atom_site_aniso_U_33
_atom_site_aniso_U_12
_atom_site_aniso_U_13
_atom_site_aniso_U_23
Cd1 0.03458(15) 0.05306(19) 0.04941(18) 0.01140(10) 0.01701(10) 0.02622(13)
S1 0.0452(4) 0.0586(4) 0.1261(8) 0.0182(3) 0.0314(4) 0.0546(5)
O1 0.0629(14) 0.115(2) 0.0505(12) 0.0325(14) 0.0166(10) 0.0365(13)
N4 0.0399(12) 0.0560(13) 0.0810(18) 0.0099(10) 0.0236(12) 0.0283(13)
N2 0.086(2) 0.0627(16) 0.0515(14) -0.0176(14) 0.0283(14) 0.0106(12)
N3 0.0514(12) 0.0590(13) 0.0473(12) 0.0017(10) 0.0148(10) 0.0294(11)
N1 0.0536(12) 0.0475(12) 0.0457(11) -0.0009(10) 0.0156(10) 0.0222(10)
C7 0.0443(13) 0.0385(12) 0.0595(15) 0.0068(10) 0.0259(11) 0.0215(11)
C1 0.0512(14) 0.0522(14) 0.0446(13) -0.0016(11) 0.0120(11) 0.0237(12)
C2 0.0447(13) 0.0559(15) 0.0554(15) -0.0006(11) 0.0079(11) 0.0347(13)
C6 0.0571(17) 0.077(2) 0.076(2) -0.0074(15) 0.0166(15) 0.0462(18)
C3 0.0589(16) 0.0479(14) 0.0524(15) -0.0049(12) 0.0108(12) 0.0248(12)
C4 0.0529(14) 0.0465(13) 0.0454(13) 0.0049(11) 0.0127(11) 0.0258(11)
C5 0.075(2) 0.0530(16) 0.0499(15) 0.0019(14) 0.0229(14) 0.0217(13)

loop_
_atom_type_symbol
_atom_type_description
_atom_type_scat_dispersion_real
_atom_type_scat_dispersion_imag
_atom_type_scat_source
C C 0.0033 0.0016 'International Tables Vol C Tables 4.2.6.8 and 6.1.1.4'
H H 0.0000 0.0000 'International Tables Vol C Tables 4.2.6.8 and 6.1.1.4'
N N 0.0061 0.0033 'International Tables Vol C Tables 4.2.6.8 and 6.1.1.4'
O O 0.0106 0.0060 'International Tables Vol C Tables 4.2.6.8 and 6.1.1.4'
S S 0.1246 0.1234 'International Tables Vol C Tables 4.2.6.8 and 6.1.1.4'
Cd Cd -0.8075 1.2024 'International Tables Vol C Tables 4.2.6.8 and 6.1.1.4'

loop_
_geom_angle_atom_site_label_1
_geom_angle_atom_site_label_2
_geom_angle_atom_site_label_3
_geom_angle_site_symmetry_1
_geom_angle_site_symmetry_3
_geom_angle
N4 Cd1 N4 2_755 . 180.0
N4 Cd1 O1 2_755 . 88.20(10)
N4 Cd1 O1 . . 91.80(10)
N4 Cd1 O1 2_755 2_755 91.80(10)
N4 Cd1 O1 . 2_755 88.20(10)
O1 Cd1 O1 . 2_755 180.0
N4 Cd1 S1 2_755 2_655 87.24(7)
N4 Cd1 S1 . 2_655 92.76(7)
O1 Cd1 S1 . 2_655 88.78(8)
O1 Cd1 S1 2_755 2_655 91.22(8)
N4 Cd1 S1 2_755 1_655 92.76(7)
N4 Cd1 S1 . 1_655 87.24(7)
O1 Cd1 S1 . 1_655 91.22(8)
O1 Cd1 S1 2_755 1_655 88.78(8)
S1 Cd1 S1 2_655 1_655 180.0
C7 S1 Cd1 . 1_455 97.53(9)
Cd1 O1 H11 . . 123.8
Cd1 O1 H12 . . 129.2
H11 O1 H12 . . 106.8
C7 N4 Cd1 . . 150.7(3)
C1 N2 H2A . . 120.0
C1 N2 H2B . . 120.0
H2A N2 H2B . . 120.0
C2 N3 C1 . . 116.8(2)
C4 N1 C1 . . 116.6(2)
N4 C7 S1 . . 178.7(3)
N1 C1 N3 . . 126.0(3)
N1 C1 N2 . . 116.5(2)
N3 C1 N2 . . 117.5(3)
N3 C2 C3 . . 121.2(2)
N3 C2 C6 . . 116.3(3)
C3 C2 C6 . . 122.4(3)
C2 C6 H6A . . 109.5
C2 C6 H6B . . 109.5
H6A C6 H6B . . 109.5
C2 C6 H6C . . 109.5
H6A C6 H6C . . 109.5
H6B C6 H6C . . 109.5
C2 C3 C4 . . 118.2(3)
C2 C3 H3 . . 120.9
C4 C3 H3 . . 120.9
N1 C4 C3 . . 121.2(3)
N1 C4 C5 . . 116.3(2)
C3 C4 C5 . . 122.5(3)
C4 C5 H5A . . 109.5
C4 C5 H5B . . 109.5
C4 C5 H5C . . 109.5
C4 C5 H5D . . 109.5
C4 C5 H5E . . 109.5
H5D C5 H5E . . 109.5
C4 C5 H5F . . 109.5
H5D C5 H5F . . 109.5
H5E C5 H5F . . 109.5

loop_
_geom_bond_atom_site_label_1
_geom_bond_atom_site_label_2
_geom_bond_site_symmetry_2
_geom_bond_distance
_geom_bond_publ_flag
Cd1 N4 2_755 2.284(2) ?
Cd1 N4 . 2.284(2) y
Cd1 O1 . 2.289(2) y
Cd1 O1 2_755 2.289(2) ?
Cd1 S1 2_655 2.6954(8) ?
Cd1 S1 1_655 2.6954(8) y
S1 C7 . 1.641(3) ?
S1 Cd1 1_455 2.6954(8) ?
O1 H11 . 0.9207 ?
O1 H12 . 0.9133 ?
N4 C7 . 1.141(4) ?
N2 C1 . 1.358(4) ?
N2 H2A . 0.8600 ?
N2 H2B . 0.8600 ?
N3 C2 . 1.334(4) ?
N3 C1 . 1.344(4) ?
N1 C4 . 1.335(4) ?
N1 C1 . 1.337(4) ?
C2 C3 . 1.379(4) ?
C2 C6 . 1.503(4) ?
C6 H6A . 0.9600 ?
C6 H6B . 0.9600 ?
C6 H6C . 0.9600 ?
C3 C4 . 1.389(4) ?
C3 H3 . 0.9300 ?
C4 C5 . 1.494(4) ?
C5 H5A . 0.9600 ?
C5 H5B . 0.9600 ?
C5 H5C . 0.9600 ?
C5 H5D . 0.9600 ?
C5 H5E . 0.9600 ?
C5 H5F . 0.9600 ?

loop_
_geom_hbond_atom_site_label_D
_geom_hbond_atom_site_label_H
_geom_hbond_atom_site_label_A
_geom_hbond_site_symmetry_A
_geom_hbond_distance_DH
_geom_hbond_distance_HA
_geom_hbond_distance_DA
_geom_hbond_angle_DHA
O1 H11 N3 . 0.92 1.83 2.742(3) 171
O1 H12 N2 1_655 0.91 2.27 3.166(4) 165
N2 H2A N1 2_656 0.86 2.19 3.052(4) 177
N2 H2B S1 2_655 0.86 2.92 3.719(3) 156

loop_
_geom_torsion_atom_site_label_1
_geom_torsion_atom_site_label_2
_geom_torsion_atom_site_label_3
_geom_torsion_atom_site_label_4
_geom_torsion_site_symmetry_1
_geom_torsion
O1 Cd1 N4 C7 . -156.0(5)
O1 Cd1 N4 C7 2_755 24.0(5)
S1 Cd1 N4 C7 2_655 -67.1(5)
S1 Cd1 N4 C7 1_655 112.9(5)
C4 N1 C1 N3 . 0.1(4)
C4 N1 C1 N2 . -178.0(3)
C2 N3 C1 N1 . -1.6(5)
C2 N3 C1 N2 . 176.5(3)
C1 N3 C2 C3 . 1.4(4)
C1 N3 C2 C6 . -178.5(3)
N3 C2 C3 C4 . 0.1(4)
C6 C2 C3 C4 . 180.0(3)
C1 N1 C4 C3 . 1.6(4)
C1 N1 C4 C5 . -178.1(3)
C2 C3 C4 N1 . -1.7(4)
C2 C3 C4 C5 . 178.0(3)
